data_4337558
loop_
_publ_author_name
'Werrett, Melissa V.'
'Muzzioli, Sara'
'Wright, Phillip J.'
'Palazzi, Antonio'
'Raiteri, Paolo'
'Zacchini, Stefano'
'Massi, Massimiliano'
'Stagni, Stefano'

_publ_section_title
;
 Proton-induced reversible modulation of the luminescent output of
 rhenium(I), iridium(III), and ruthenium(II) tetrazolate complexes.
;
_journal_issue 1
_journal_name_full 'Inorganic chemistry'
_journal_page_first 229
_journal_page_last 243
_journal_paper_doi 10.1021/ic402187e
_journal_volume 53
_journal_year 2014
_chemical_formula_sum 'C23 H14 F3 N6 O6 Re S'
_chemical_formula_weight 745.66
_chemical_name_systematic
; 
 ? 
;
_space_group_IT_number 14
_symmetry_cell_setting monoclinic
_symmetry_space_group_name_Hall '-P 2yn'
_symmetry_space_group_name_H-M 'P 1 21/n 1'
_atom_sites_solution_hydrogens geom
_atom_sites_solution_primary direct
_atom_sites_solution_secondary difmap
_audit_creation_method SHELXL-97
_cell_angle_alpha 90.00
_cell_angle_beta 103.4470(10)
_cell_angle_gamma 90.00
_cell_formula_units_Z 4
_cell_length_a 13.3153(6)
_cell_length_b 11.0529(5)
_cell_length_c 18.4096(8)
_cell_measurement_reflns_used 9955
_cell_measurement_temperature 294(2)
_cell_measurement_theta_max 26.7445
_cell_measurement_theta_min 2.1655
_cell_volume 2635.1(2)
_computing_cell_refinement 'APEX2 (Bruker AXS, 2006)'
_computing_data_collection 'APEX2 (Bruker AXS, 2006)'
_computing_data_reduction 'SAINT (Bruker AXS, 2004)'
_computing_molecular_graphics 'ORTEPII (Johnson, 1996)'
_computing_publication_material 'XCIF (Bruker AXS, 2001)'
_computing_structure_refinement 'SHELXL-97 (Sheldrick, 1997)'
_computing_structure_solution 'SHELXS-97 (Sheldrick, 1990)'
_diffrn_ambient_temperature 294(2)
_diffrn_measured_fraction_theta_full 0.999
_diffrn_measured_fraction_theta_max 0.999
_diffrn_measurement_device_type 'CCD area detector'
_diffrn_measurement_method 'phi and omega scans'
_diffrn_radiation_monochromator graphite
_diffrn_radiation_source 'fine-focus sealed tube'
_diffrn_radiation_type MoK\a
_diffrn_radiation_wavelength 0.71073
_diffrn_reflns_av_R_equivalents 0.0251
_diffrn_reflns_av_sigmaI/netI 0.0189
_diffrn_reflns_limit_h_max 16
_diffrn_reflns_limit_h_min -16
_diffrn_reflns_limit_k_max 14
_diffrn_reflns_limit_k_min -14
_diffrn_reflns_limit_l_max 23
_diffrn_reflns_limit_l_min -23
_diffrn_reflns_number 28619
_diffrn_reflns_theta_full 26.94
_diffrn_reflns_theta_max 26.94
_diffrn_reflns_theta_min 1.71
_exptl_absorpt_coefficient_mu 4.762
_exptl_absorpt_correction_T_max 0.5988
_exptl_absorpt_correction_T_min 0.4346
_exptl_absorpt_correction_type empirical
_exptl_absorpt_process_details
; 
 Data were corrected for Lorentz polarization and absorption
 effects (empirical absorption correction SADABS).
 R(int) =  0.0822 (selected reflections only, before parameter refinement)
 R(int) =  0.0381 (selected reflections only, after parameter refinement)
;
_exptl_crystal_colour pale-yellow
_exptl_crystal_density_diffrn 1.880
_exptl_crystal_density_method 'not measured'
_exptl_crystal_description prism
_exptl_crystal_F_000 1440
_exptl_crystal_size_max 0.21
_exptl_crystal_size_mid 0.16
_exptl_crystal_size_min 0.12
_refine_diff_density_max 0.756
_refine_diff_density_min -0.345
_refine_diff_density_rms 0.064
_refine_ls_extinction_method none
_refine_ls_goodness_of_fit_ref 1.025
_refine_ls_hydrogen_treatment mixed
_refine_ls_matrix_type full
_refine_ls_number_parameters 364
_refine_ls_number_reflns 5693
_refine_ls_number_restraints 37
_refine_ls_restrained_S_all 1.047
_refine_ls_R_factor_all 0.0267
_refine_ls_R_factor_gt 0.0201
_refine_ls_shift/su_max 0.003
_refine_ls_shift/su_mean 0.000
_refine_ls_structure_factor_coef Fsqd
_refine_ls_weighting_details 'calc w=1/[\s^2^(Fo^2^)+(0.0237P)^2^+1.2075P] where P=(Fo^2^+2Fc^2^)/3'
_refine_ls_weighting_scheme calc
_refine_ls_wR_factor_gt 0.0459
_refine_ls_wR_factor_ref 0.0487
_reflns_number_gt 4893
_reflns_number_total 5693
_reflns_threshold_expression >2sigma(I)
_cod_data_source_file ic402187e_si_002.cif
_cod_data_source_block p21n_RX3
_cod_depositor_comments
;
The following automatic conversions were performed:

'_symmetry_cell_setting' value 'Monoclinic' changed to 'monoclinic'
according to
/usr/data/users/saulius/automatic-downloads/current/ACS/lib/dictionaries/cif_core.dic
dictionary named 'cif_core.dic' version 2.4.2 from 2011-04-26.

Automatic conversion script
Id: cif_fix_values 2281 2013-09-26 08:29:07Z andrius 
;
_cod_original_sg_symbol_H-M P2(1)/n
_cod_database_code 4337558

loop_
_symmetry_equiv_pos_as_xyz
'x, y, z'
'-x+1/2, y+1/2, -z+1/2'
'-x, -y, -z'
'x-1/2, -y-1/2, z-1/2'

loop_
_atom_site_label
_atom_site_type_symbol
_atom_site_fract_x
_atom_site_fract_y
_atom_site_fract_z
_atom_site_U_iso_or_equiv
_atom_site_adp_type
_atom_site_occupancy
_atom_site_symmetry_multiplicity
_atom_site_calc_flag
_atom_site_refinement_flags
Re1 Re 0.337126(8) 0.420095(10) 1.095746(6) 0.03822(5) Uani 1 1 d .
C3 C 0.4104(2) 0.3322(3) 1.18153(18) 0.0494(7) Uani 1 1 d .
C1 C 0.4611(2) 0.5080(3) 1.09614(16) 0.0489(7) Uani 1 1 d .
C2 C 0.3038(2) 0.5399(3) 1.16207(17) 0.0464(7) Uani 1 1 d .
O3 O 0.4544(2) 0.2808(2) 1.23300(14) 0.0777(8) Uani 1 1 d .
O1 O 0.5351(2) 0.5620(2) 1.09643(15) 0.0721(7) Uani 1 1 d .
O2 O 0.2868(2) 0.6095(2) 1.20337(14) 0.0686(7) Uani 1 1 d .
N1 N 0.30020(18) 0.2322(2) 0.96396(13) 0.0456(6) Uani 1 1 d .
N2 N 0.37135(18) 0.2839(2) 1.01914(13) 0.0422(5) Uani 1 1 d .
N3 N 0.46393(18) 0.2435(2) 1.02207(13) 0.0456(6) Uani 1 1 d .
N4 N 0.45191(19) 0.1628(2) 0.96710(14) 0.0440(6) Uani 1 1 d D
H4 H 0.5053(19) 0.123(3) 0.9611(18) 0.053 Uiso 1 1 d D
C4 C 0.3524(2) 0.1549(3) 0.93200(16) 0.0428(6) Uani 1 1 d .
C5 C 0.3079(2) 0.0720(3) 0.87096(17) 0.0478(7) Uani 1 1 d .
C6 C 0.3667(3) -0.0152(3) 0.84686(19) 0.0579(8) Uani 1 1 d .
H6 H 0.4369 -0.0207 0.8688 0.070 Uiso 1 1 calc R
C7 C 0.3223(3) -0.0942(3) 0.7904(2) 0.0700(10) Uani 1 1 d .
H7 H 0.3628 -0.1523 0.7742 0.084 Uiso 1 1 calc R
C8 C 0.2193(4) -0.0872(4) 0.7584(2) 0.0804(12) Uani 1 1 d U
H8 H 0.1894 -0.1405 0.7204 0.096 Uiso 1 1 calc R
C9 C 0.1596(4) -0.0015(4) 0.7821(3) 0.0954(15) Uani 1 1 d U
H9 H 0.0893 0.0029 0.7603 0.115 Uiso 1 1 calc R
C10 C 0.2037(3) 0.0782(4) 0.8383(2) 0.0785(12) Uani 1 1 d U
H10 H 0.1630 0.1363 0.8542 0.094 Uiso 1 1 calc R
N5 N 0.19013(17) 0.3267(2) 1.07985(13) 0.0422(5) Uani 1 1 d .
N6 N 0.24396(18) 0.4978(2) 0.99400(13) 0.0419(5) Uani 1 1 d .
C11 C 0.1635(2) 0.2430(3) 1.12384(19) 0.0536(8) Uani 1 1 d .
H11 H 0.2101 0.2240 1.1684 0.064 Uiso 1 1 calc R
C12 C 0.0695(3) 0.1829(3) 1.1063(2) 0.0655(9) Uani 1 1 d .
H12 H 0.0540 0.1248 1.1387 0.079 Uiso 1 1 calc R
C13 C 0.0003(3) 0.2093(3) 1.0417(2) 0.0673(10) Uani 1 1 d .
H13 H -0.0626 0.1688 1.0293 0.081 Uiso 1 1 calc R
C14 C 0.0237(2) 0.2977(3) 0.99387(19) 0.0550(8) Uani 1 1 d .
C15 C 0.1199(2) 0.3547(3) 1.01550(16) 0.0428(7) Uani 1 1 d .
C16 C -0.0443(3) 0.3329(4) 0.9247(2) 0.0714(11) Uani 1 1 d .
H16 H -0.1083 0.2955 0.9095 0.086 Uiso 1 1 calc R
C17 C -0.0169(3) 0.4187(4) 0.8817(2) 0.0720(11) Uani 1 1 d .
H17 H -0.0625 0.4395 0.8371 0.086 Uiso 1 1 calc R
C18 C 0.0807(3) 0.4795(3) 0.90264(18) 0.0564(8) Uani 1 1 d .
C19 C 0.1487(2) 0.4464(3) 0.96974(16) 0.0441(7) Uani 1 1 d .
C20 C 0.1139(3) 0.5702(4) 0.8605(2) 0.0710(11) Uani 1 1 d .
H20 H 0.0713 0.5949 0.8155 0.085 Uiso 1 1 calc R
C21 C 0.2083(3) 0.6221(3) 0.8852(2) 0.0666(10) Uani 1 1 d .
H21 H 0.2300 0.6832 0.8576 0.080 Uiso 1 1 calc R
C22 C 0.2720(3) 0.5830(3) 0.95196(18) 0.0527(8) Uani 1 1 d .
H22 H 0.3370 0.6180 0.9678 0.063 Uiso 1 1 calc R
C23 C 0.3278(4) 0.9197(4) 0.1706(2) 0.0780(12) Uani 1 1 d .
F1 F 0.3485(3) 1.0340(2) 0.19184(15) 0.1145(10) Uani 1 1 d U
F2 F 0.2497(3) 0.8827(3) 0.19954(17) 0.1224(11) Uani 1 1 d U
F3 F 0.4083(3) 0.8534(3) 0.20028(15) 0.1162(10) Uani 1 1 d U
S1 S 0.29473(6) 0.90859(7) 0.07023(5) 0.05182(19) Uani 1 1 d .
O4 O 0.38382(17) 0.9632(2) 0.05132(14) 0.0618(6) Uani 1 1 d .
O5 O 0.2851(2) 0.7814(2) 0.05739(16) 0.0862(9) Uani 1 1 d .
O6 O 0.2025(2) 0.9778(3) 0.04767(19) 0.0945(9) Uani 1 1 d .

loop_
_atom_site_aniso_label
_atom_site_aniso_U_11
_atom_site_aniso_U_22
_atom_site_aniso_U_33
_atom_site_aniso_U_23
_atom_site_aniso_U_13
_atom_site_aniso_U_12
Re1 0.03847(7) 0.04006(7) 0.03475(7) -0.00009(5) 0.00573(4) -0.00327(5)
C3 0.0476(17) 0.0491(18) 0.0482(17) 0.0054(14) 0.0047(14) -0.0069(14)
C1 0.0503(18) 0.0556(19) 0.0387(16) 0.0045(14) 0.0059(13) -0.0058(15)
C2 0.0531(18) 0.0471(16) 0.0376(15) 0.0022(13) 0.0078(13) -0.0070(14)
O3 0.0765(17) 0.0813(18) 0.0638(16) 0.0254(14) -0.0073(13) -0.0013(14)
O1 0.0577(15) 0.0876(19) 0.0674(16) 0.0119(13) 0.0075(12) -0.0266(13)
O2 0.099(2) 0.0589(15) 0.0547(14) -0.0131(12) 0.0309(14) -0.0049(13)
N1 0.0428(13) 0.0476(14) 0.0448(13) -0.0013(11) 0.0066(11) 0.0028(11)
N2 0.0407(13) 0.0443(13) 0.0413(13) 0.0009(10) 0.0088(10) 0.0003(10)
N3 0.0419(13) 0.0475(14) 0.0488(14) 0.0007(12) 0.0136(11) -0.0005(11)
N4 0.0420(14) 0.0444(14) 0.0479(14) -0.0001(11) 0.0151(12) 0.0032(11)
C4 0.0480(17) 0.0416(16) 0.0391(15) 0.0044(12) 0.0106(13) 0.0022(13)
C5 0.0532(18) 0.0493(18) 0.0397(16) 0.0006(13) 0.0082(13) 0.0053(14)
C6 0.057(2) 0.059(2) 0.057(2) -0.0084(17) 0.0114(16) 0.0032(16)
C7 0.083(3) 0.063(2) 0.063(2) -0.0144(18) 0.014(2) 0.0089(19)
C8 0.097(3) 0.074(3) 0.058(2) -0.0171(19) -0.006(2) 0.003(2)
C9 0.074(3) 0.101(3) 0.091(3) -0.036(3) -0.022(2) 0.017(2)
C10 0.065(2) 0.084(3) 0.075(3) -0.025(2) -0.006(2) 0.019(2)
N5 0.0385(12) 0.0424(13) 0.0459(14) -0.0041(11) 0.0103(11) -0.0008(10)
N6 0.0478(14) 0.0393(13) 0.0386(13) -0.0021(10) 0.0100(11) 0.0040(11)
C11 0.0506(18) 0.0549(19) 0.0578(19) 0.0034(16) 0.0174(15) -0.0046(15)
C12 0.056(2) 0.064(2) 0.081(3) 0.0016(19) 0.0238(19) -0.0136(17)
C13 0.0461(19) 0.070(2) 0.087(3) -0.016(2) 0.0182(19) -0.0143(17)
C14 0.0397(16) 0.063(2) 0.061(2) -0.0166(17) 0.0098(15) -0.0004(15)
C15 0.0384(15) 0.0461(17) 0.0440(16) -0.0118(13) 0.0098(12) 0.0033(12)
C16 0.0434(19) 0.091(3) 0.071(2) -0.020(2) -0.0037(18) 0.0006(19)
C17 0.054(2) 0.100(3) 0.052(2) -0.014(2) -0.0080(17) 0.015(2)
C18 0.056(2) 0.066(2) 0.0435(17) -0.0070(16) 0.0036(15) 0.0164(17)
C19 0.0433(16) 0.0470(17) 0.0404(15) -0.0096(12) 0.0061(13) 0.0109(13)
C20 0.082(3) 0.082(3) 0.0415(19) 0.0015(18) -0.0009(18) 0.027(2)
C21 0.088(3) 0.063(2) 0.049(2) 0.0132(17) 0.0151(19) 0.012(2)
C22 0.065(2) 0.0480(18) 0.0456(17) -0.0011(14) 0.0144(15) 0.0024(15)
C23 0.102(3) 0.068(3) 0.067(3) -0.014(2) 0.026(3) -0.020(2)
F1 0.172(3) 0.0826(16) 0.0923(19) -0.0420(15) 0.0368(18) -0.0402(18)
F2 0.173(3) 0.118(2) 0.108(2) -0.0171(18) 0.096(2) -0.034(2)
F3 0.130(2) 0.113(2) 0.0841(18) 0.0190(17) -0.0191(17) -0.0098(19)
S1 0.0468(4) 0.0539(5) 0.0573(5) -0.0087(4) 0.0172(4) -0.0048(4)
O4 0.0508(13) 0.0622(14) 0.0790(17) 0.0135(13) 0.0281(12) 0.0037(11)
O5 0.123(2) 0.0570(16) 0.0844(19) -0.0260(14) 0.0359(18) -0.0233(16)
O6 0.0468(15) 0.113(2) 0.120(3) -0.001(2) 0.0107(16) 0.0147(16)

loop_
_atom_type_symbol
_atom_type_description
_atom_type_scat_dispersion_real
_atom_type_scat_dispersion_imag
_atom_type_scat_source
C C 0.0033 0.0016 'International Tables Vol C Tables 4.2.6.8 and 6.1.1.4'
N N 0.0061 0.0033 'International Tables Vol C Tables 4.2.6.8 and 6.1.1.4'
O O 0.0106 0.0060 'International Tables Vol C Tables 4.2.6.8 and 6.1.1.4'
F F 0.0171 0.0103 'International Tables Vol C Tables 4.2.6.8 and 6.1.1.4'
S S 0.1246 0.1234 'International Tables Vol C Tables 4.2.6.8 and 6.1.1.4'
Re Re -1.0185 7.2310 'International Tables Vol C Tables 4.2.6.8 and 6.1.1.4'
H H 0.0000 0.0000 'International Tables Vol C Tables 4.2.6.8 and 6.1.1.4'

loop_
_geom_angle_atom_site_label_1
_geom_angle_atom_site_label_2
_geom_angle_atom_site_label_3
_geom_angle
C1 Re1 C3 88.92(13)
C1 Re1 C2 88.53(13)
C3 Re1 C2 88.54(13)
C1 Re1 N6 97.00(11)
C3 Re1 N6 172.58(11)
C2 Re1 N6 96.05(11)
C1 Re1 N5 172.45(11)
C3 Re1 N5 98.04(11)
C2 Re1 N5 94.53(11)
N6 Re1 N5 75.83(9)
C1 Re1 N2 92.47(12)
C3 Re1 N2 92.29(12)
C2 Re1 N2 178.71(11)
N6 Re1 N2 83.02(8)
N5 Re1 N2 84.38(9)
O3 C3 Re1 179.3(3)
O1 C1 Re1 179.3(3)
O2 C2 Re1 177.6(3)
C4 N1 N2 105.1(2)
N3 N2 N1 112.3(2)
N3 N2 Re1 123.27(18)
N1 N2 Re1 124.40(18)
N2 N3 N4 104.7(2)
N3 N4 C4 110.0(2)
N3 N4 H4 119(2)
C4 N4 H4 131(2)
N1 C4 N4 107.9(3)
N1 C4 C5 125.8(3)
N4 C4 C5 126.2(3)
C6 C5 C10 118.9(3)
C6 C5 C4 121.7(3)
C10 C5 C4 119.3(3)
C5 C6 C7 120.6(3)
C5 C6 H6 119.7
C7 C6 H6 119.7
C8 C7 C6 120.0(4)
C8 C7 H7 120.0
C6 C7 H7 120.0
C7 C8 C9 120.0(4)
C7 C8 H8 120.0
C9 C8 H8 120.0
C8 C9 C10 120.2(4)
C8 C9 H9 119.9
C10 C9 H9 119.9
C5 C10 C9 120.2(4)
C5 C10 H10 119.9
C9 C10 H10 119.9
C11 N5 C15 117.4(3)
C11 N5 Re1 127.4(2)
C15 N5 Re1 115.09(19)
C22 N6 C19 118.1(3)
C22 N6 Re1 127.1(2)
C19 N6 Re1 114.75(19)
N5 C11 C12 123.0(3)
N5 C11 H11 118.5
C12 C11 H11 118.5
C13 C12 C11 119.5(3)
C13 C12 H12 120.3
C11 C12 H12 120.3
C12 C13 C14 119.9(3)
C12 C13 H13 120.1
C14 C13 H13 120.1
C13 C14 C15 117.3(3)
C13 C14 C16 124.2(3)
C15 C14 C16 118.5(3)
N5 C15 C14 122.9(3)
N5 C15 C19 116.7(3)
C14 C15 C19 120.4(3)
C17 C16 C14 121.0(3)
C17 C16 H16 119.5
C14 C16 H16 119.5
C16 C17 C18 121.8(3)
C16 C17 H17 119.1
C18 C17 H17 119.1
C19 C18 C20 116.9(3)
C19 C18 C17 118.3(3)
C20 C18 C17 124.7(3)
N6 C19 C18 122.7(3)
N6 C19 C15 117.3(3)
C18 C19 C15 119.9(3)
C21 C20 C18 120.2(3)
C21 C20 H20 119.9
C18 C20 H20 119.9
C20 C21 C22 119.4(4)
C20 C21 H21 120.3
C22 C21 H21 120.3
N6 C22 C21 122.6(3)
N6 C22 H22 118.7
C21 C22 H22 118.7
F3 C23 F1 108.4(4)
F3 C23 F2 107.4(4)
F1 C23 F2 107.4(4)
F3 C23 S1 111.8(3)
F1 C23 S1 110.5(3)
F2 C23 S1 111.1(3)
O6 S1 O5 116.31(19)
O6 S1 O4 113.94(17)
O5 S1 O4 114.78(16)
O6 S1 C23 104.6(2)
O5 S1 C23 103.20(18)
O4 S1 C23 101.53(19)

loop_
_geom_bond_atom_site_label_1
_geom_bond_atom_site_label_2
_geom_bond_distance
Re1 C1 1.914(3)
Re1 C3 1.917(3)
Re1 C2 1.922(3)
Re1 N6 2.169(2)
Re1 N5 2.172(2)
Re1 N2 2.182(2)
C3 O3 1.142(4)
C1 O1 1.150(4)
C2 O2 1.140(4)
N1 C4 1.322(4)
N1 N2 1.345(3)
N2 N3 1.300(3)
N3 N4 1.330(3)
N4 C4 1.336(4)
N4 H4 0.863(18)
C4 C5 1.464(4)
C5 C6 1.378(4)
C5 C10 1.379(5)
C6 C7 1.381(5)
C6 H6 0.9300
C7 C8 1.364(6)
C7 H7 0.9300
C8 C9 1.371(6)
C8 H8 0.9300
C9 C10 1.382(5)
C9 H9 0.9300
C10 H10 0.9300
N5 C11 1.330(4)
N5 C15 1.363(4)
N6 C22 1.327(4)
N6 C19 1.367(4)
C11 C12 1.388(5)
C11 H11 0.9300
C12 C13 1.356(5)
C12 H12 0.9300
C13 C14 1.398(5)
C13 H13 0.9300
C14 C15 1.400(4)
C14 C16 1.433(5)
C15 C19 1.427(4)
C16 C17 1.339(6)
C16 H16 0.9300
C17 C18 1.434(5)
C17 H17 0.9300
C18 C19 1.399(4)
C18 C20 1.401(5)
C20 C21 1.359(6)
C20 H20 0.9300
C21 C22 1.391(5)
C21 H21 0.9300
C22 H22 0.9300
C23 F3 1.309(5)
C23 F1 1.333(4)
C23 F2 1.338(5)
C23 S1 1.801(4)
S1 O6 1.424(3)
S1 O5 1.426(3)
S1 O4 1.444(2)

loop_
_geom_hbond_atom_site_label_D
_geom_hbond_atom_site_label_H
_geom_hbond_atom_site_label_A
_geom_hbond_distance_DH
_geom_hbond_distance_HA
_geom_hbond_distance_DA
_geom_hbond_angle_DHA
_geom_hbond_site_symmetry_A
N4 H4 O4 0.863(18) 1.818(19) 2.681(3) 179(3) 3_666

loop_
_geom_torsion_atom_site_label_1
_geom_torsion_atom_site_label_2
_geom_torsion_atom_site_label_3
_geom_torsion_atom_site_label_4
_geom_torsion
C1 Re1 C3 O3 51(27)
C2 Re1 C3 O3 -38(27)
N6 Re1 C3 O3 -166(100)
N5 Re1 C3 O3 -132(27)
N2 Re1 C3 O3 143(27)
C3 Re1 C1 O1 -122(22)
C2 Re1 C1 O1 -34(22)
N6 Re1 C1 O1 62(22)
N5 Re1 C1 O1 80(22)
N2 Re1 C1 O1 145(22)
C1 Re1 C2 O2 -69(7)
C3 Re1 C2 O2 19(7)
N6 Re1 C2 O2 -166(7)
N5 Re1 C2 O2 117(7)
N2 Re1 C2 O2 150(5)
C4 N1 N2 N3 0.7(3)
C4 N1 N2 Re1 -179.23(18)
C1 Re1 N2 N3 38.1(2)
C3 Re1 N2 N3 -51.0(2)
C2 Re1 N2 N3 179(100)
N6 Re1 N2 N3 134.8(2)
N5 Re1 N2 N3 -148.8(2)
C1 Re1 N2 N1 -142.0(2)
C3 Re1 N2 N1 129.0(2)
C2 Re1 N2 N1 -1(5)
N6 Re1 N2 N1 -45.2(2)
N5 Re1 N2 N1 31.1(2)
N1 N2 N3 N4 -0.2(3)
Re1 N2 N3 N4 179.75(17)
N2 N3 N4 C4 -0.4(3)
N2 N1 C4 N4 -0.9(3)
N2 N1 C4 C5 176.8(3)
N3 N4 C4 N1 0.9(3)
N3 N4 C4 C5 -176.8(3)
N1 C4 C5 C6 -172.4(3)
N4 C4 C5 C6 4.9(5)
N1 C4 C5 C10 5.3(5)
N4 C4 C5 C10 -177.4(3)
C10 C5 C6 C7 0.6(5)
C4 C5 C6 C7 178.4(3)
C5 C6 C7 C8 -0.5(6)
C6 C7 C8 C9 0.1(7)
C7 C8 C9 C10 0.3(8)
C6 C5 C10 C9 -0.3(6)
C4 C5 C10 C9 -178.1(4)
C8 C9 C10 C5 -0.1(8)
C1 Re1 N5 C11 162.8(8)
C3 Re1 N5 C11 5.6(3)
C2 Re1 N5 C11 -83.5(3)
N6 Re1 N5 C11 -178.6(3)
N2 Re1 N5 C11 97.2(3)
C1 Re1 N5 C15 -14.2(10)
C3 Re1 N5 C15 -171.3(2)
C2 Re1 N5 C15 99.5(2)
N6 Re1 N5 C15 4.38(18)
N2 Re1 N5 C15 -79.82(19)
C1 Re1 N6 C22 -2.4(3)
C3 Re1 N6 C22 -145.2(8)
C2 Re1 N6 C22 86.8(3)
N5 Re1 N6 C22 180.0(3)
N2 Re1 N6 C22 -94.1(2)
C1 Re1 N6 C19 173.4(2)
C3 Re1 N6 C19 30.7(9)
C2 Re1 N6 C19 -97.4(2)
N5 Re1 N6 C19 -4.19(18)
N2 Re1 N6 C19 81.74(19)
C15 N5 C11 C12 1.2(5)
Re1 N5 C11 C12 -175.8(3)
N5 C11 C12 C13 -0.1(5)
C11 C12 C13 C14 -0.7(6)
C12 C13 C14 C15 0.5(5)
C12 C13 C14 C16 -179.5(4)
C11 N5 C15 C14 -1.4(4)
Re1 N5 C15 C14 175.9(2)
C11 N5 C15 C19 178.7(3)
Re1 N5 C15 C19 -4.0(3)
C13 C14 C15 N5 0.6(4)
C16 C14 C15 N5 -179.4(3)
C13 C14 C15 C19 -179.5(3)
C16 C14 C15 C19 0.5(4)
C13 C14 C16 C17 179.7(4)
C15 C14 C16 C17 -0.3(5)
C14 C16 C17 C18 -0.2(6)
C16 C17 C18 C19 0.4(5)
C16 C17 C18 C20 -179.8(4)
C22 N6 C19 C18 0.5(4)
Re1 N6 C19 C18 -175.7(2)
C22 N6 C19 C15 179.8(3)
Re1 N6 C19 C15 3.6(3)
C20 C18 C19 N6 -0.7(5)
C17 C18 C19 N6 179.1(3)
C20 C18 C19 C15 180.0(3)
C17 C18 C19 C15 -0.2(4)
N5 C15 C19 N6 0.3(4)
C14 C15 C19 N6 -179.6(3)
N5 C15 C19 C18 179.6(3)
C14 C15 C19 C18 -0.3(4)
C19 C18 C20 C21 -0.1(5)
C17 C18 C20 C21 -179.9(4)
C18 C20 C21 C22 1.0(6)
C19 N6 C22 C21 0.5(4)
Re1 N6 C22 C21 176.2(2)
C20 C21 C22 N6 -1.3(5)
F3 C23 S1 O6 175.8(3)
F1 C23 S1 O6 -63.3(4)
F2 C23 S1 O6 55.8(4)
F3 C23 S1 O5 53.7(3)
F1 C23 S1 O5 174.6(3)
F2 C23 S1 O5 -66.3(4)
F3 C23 S1 O4 -65.4(3)
F1 C23 S1 O4 55.4(4)
F2 C23 S1 O4 174.6(3)
